data_4329058
loop_
_publ_author_name
'Timothy R. Cook'
'Brian D. McCarthy'
'Daniel A. Lutterman'
'Daniel G. Nocera'

_publ_section_title
;
 Halogen Oxidation and Halogen Photoelimination Chemistry of a
 Platinum-Rhodium Heterobimetallic Core
;
_journal_name_full 'Inorganic Chemistry'
_journal_page_first 5152
_journal_page_last 5163
_journal_paper_doi 10.1021/ic300004x
_journal_volume 51
_journal_year 2012
_chemical_formula_moiety 'C23 H31 Cl5 F24 N3 O8 P4 Pt Rh'
_chemical_formula_sum 'C23 H31 Cl5 F24 N3 O8 P4 Pt Rh'
_chemical_formula_weight 1532.64
_chemical_name_common 'cis PtRh(tfepma)2(tBuNC)Cl5'
_chemical_name_systematic
; 
 ? 
;
_space_group_IT_number 14
_symmetry_cell_setting monoclinic
_symmetry_space_group_name_Hall '-P 2ybc'
_symmetry_space_group_name_H-M 'P 1 21/c 1'
_atom_sites_solution_hydrogens geom
_atom_sites_solution_primary direct
_atom_sites_solution_secondary difmap
_audit_creation_method SHELXL-97
_cell_angle_alpha 90.00
_cell_angle_beta 103.077(4)
_cell_angle_gamma 90.00
_cell_formula_units_Z 4
_cell_length_a 18.965(3)
_cell_length_b 10.4119(14)
_cell_length_c 25.015(3)
_cell_measurement_reflns_used 9850
_cell_measurement_temperature 100(2)
_cell_measurement_theta_max 30.38
_cell_measurement_theta_min 2.20
_cell_volume 4811.4(12)
_computing_cell_refinement 'Bruker SAINT'
_computing_data_collection 'Bruker APEX2'
_computing_data_reduction 'Bruker SAINT'
_computing_molecular_graphics 'Bruker SHELXTL'
_computing_publication_material 'Bruker SHELXTL'
_computing_structure_refinement 'SHELXL-97 (Sheldrick, 2008)'
_computing_structure_solution 'SHELXS-97 (Sheldrick, 2008)'
_diffrn_ambient_temperature 100(2)
_diffrn_measured_fraction_theta_full 0.996
_diffrn_measured_fraction_theta_max 0.996
_diffrn_measurement_device_type 'Bruker APEX-II CCD'
_diffrn_measurement_method '\f and \w scans'
_diffrn_radiation_monochromator graphite
_diffrn_radiation_source 'fine-focus sealed tube'
_diffrn_radiation_type MoK\a
_diffrn_radiation_wavelength 0.71073
_diffrn_reflns_av_R_equivalents 0.0984
_diffrn_reflns_av_sigmaI/netI 0.0629
_diffrn_reflns_limit_h_max 26
_diffrn_reflns_limit_h_min -26
_diffrn_reflns_limit_k_max 14
_diffrn_reflns_limit_k_min -14
_diffrn_reflns_limit_l_max 34
_diffrn_reflns_limit_l_min -34
_diffrn_reflns_number 101528
_diffrn_reflns_theta_full 29.23
_diffrn_reflns_theta_max 29.23
_diffrn_reflns_theta_min 1.67
_exptl_absorpt_coefficient_mu 3.796
_exptl_absorpt_correction_T_max 0.8329
_exptl_absorpt_correction_T_min 0.7027
_exptl_absorpt_correction_type empirical
_exptl_absorpt_process_details SADABS
_exptl_crystal_colour orange
_exptl_crystal_density_diffrn 2.116
_exptl_crystal_description Needle
_exptl_crystal_F_000 2952
_exptl_crystal_size_max 0.10
_exptl_crystal_size_mid 0.05
_exptl_crystal_size_min 0.05
_refine_diff_density_max 1.833
_refine_diff_density_min -1.071
_refine_diff_density_rms 0.181
_refine_ls_extinction_method none
_refine_ls_goodness_of_fit_ref 1.016
_refine_ls_hydrogen_treatment constr
_refine_ls_matrix_type full
_refine_ls_number_parameters 640
_refine_ls_number_reflns 13028
_refine_ls_number_restraints 617
_refine_ls_restrained_S_all 0.995
_refine_ls_R_factor_all 0.0670
_refine_ls_R_factor_gt 0.0385
_refine_ls_shift/su_max 0.002
_refine_ls_shift/su_mean 0.000
_refine_ls_structure_factor_coef Fsqd
_refine_ls_weighting_details 'calc w=1/[\s^2^(Fo^2^)+(0.0230P)^2^+14.5787P] where P=(Fo^2^+2Fc^2^)/3'
_refine_ls_weighting_scheme calc
_refine_ls_wR_factor_gt 0.0707
_refine_ls_wR_factor_ref 0.0808
_reflns_number_gt 9758
_reflns_number_total 13028
_reflns_threshold_expression >2sigma(I)
_cod_data_source_file ic300004x_si_002.cif
_cod_data_source_block 09164t
_cod_original_cell_volume 4811.5(11)
_cod_database_code 4329058

loop_
_symmetry_equiv_pos_as_xyz
'x, y, z'
'-x, y+1/2, -z+1/2'
'-x, -y, -z'
'x, -y-1/2, z-1/2'

loop_
_atom_site_label
_atom_site_type_symbol
_atom_site_fract_x
_atom_site_fract_y
_atom_site_fract_z
_atom_site_U_iso_or_equiv
_atom_site_adp_type
_atom_site_occupancy
_atom_site_symmetry_multiplicity
_atom_site_calc_flag
_atom_site_refinement_flags
_atom_site_disorder_assembly
_atom_site_disorder_group
Pt1 Pt 1.272418(8) -0.035340(16) 0.153592(7) 0.01174(4) Uani 1 1 d U . .
Rh1 Rh 1.241529(17) 0.20595(3) 0.115309(14) 0.01168(7) Uani 1 1 d U . .
Cl1 Cl 1.29217(6) -0.26202(10) 0.18641(5) 0.0190(2) Uani 1 1 d U . .
Cl2 Cl 1.38661(5) -0.02900(10) 0.13049(4) 0.0163(2) Uani 1 1 d U . .
Cl3 Cl 1.32671(6) 0.03920(11) 0.24311(4) 0.0179(2) Uani 1 1 d U . .
Cl4 Cl 1.12227(5) 0.16177(10) 0.06500(4) 0.0155(2) Uani 1 1 d U . .
Cl5 Cl 1.22825(6) 0.43105(10) 0.09392(5) 0.0179(2) Uani 1 1 d U . .
P1 P 1.23587(6) -0.11198(11) 0.06800(5) 0.0122(2) Uani 1 1 d U . .
P2 P 1.26893(6) 0.14326(11) 0.03455(5) 0.0136(2) Uani 1 1 d U . .
P3 P 1.16955(6) -0.02599(11) 0.18343(5) 0.0134(2) Uani 1 1 d U . .
P4 P 1.19286(6) 0.24896(11) 0.18854(5) 0.0140(2) Uani 1 1 d U . .
O1 O 1.15334(15) -0.1466(3) 0.04631(12) 0.0145(6) Uani 1 1 d U . .
O2 O 1.26836(15) -0.2447(3) 0.05591(13) 0.0162(7) Uani 1 1 d U . .
O3 O 1.34951(16) 0.1716(3) 0.03061(13) 0.0173(7) Uani 1 1 d U . .
O4 O 1.22167(16) 0.1985(3) -0.02173(12) 0.0174(7) Uani 1 1 d U . .
O5 O 1.09965(15) -0.0706(3) 0.13991(13) 0.0169(7) Uani 1 1 d U . .
O6 O 1.16253(16) -0.1223(3) 0.23034(13) 0.0181(7) Uani 1 1 d U . .
O7 O 1.13135(16) 0.3552(3) 0.18259(13) 0.0174(7) Uani 1 1 d U . .
O8 O 1.24014(16) 0.2995(3) 0.24558(12) 0.0174(7) Uani 1 1 d U . .
N1 N 1.24990(19) -0.0122(3) 0.02010(15) 0.0144(7) Uani 1 1 d U . .
N2 N 1.15382(19) 0.1177(4) 0.20767(15) 0.0160(8) Uani 1 1 d U . .
N3 N 1.3968(2) 0.2872(4) 0.17012(16) 0.0191(8) Uani 1 1 d U A .
C1 C 1.1228(2) -0.2684(4) 0.05476(19) 0.0177(9) Uani 1 1 d U . .
H1A H 1.0818 -0.2564 0.0727 0.021 Uiso 1 1 calc R . .
H1B H 1.1597 -0.3225 0.0789 0.021 Uiso 1 1 calc R . .
C2 C 1.0971(2) -0.3325(5) 0.0003(2) 0.0232(10) Uani 1 1 d U . .
C3 C 1.3373(2) -0.3070(4) 0.07270(19) 0.0173(9) Uani 1 1 d U . .
H3A H 1.3329 -0.3853 0.0942 0.021 Uiso 1 1 calc R . .
H3B H 1.3729 -0.2487 0.0957 0.021 Uiso 1 1 calc R . .
C4 C 1.3607(3) -0.3410(5) 0.0213(2) 0.0250(11) Uani 1 1 d U . .
C5 C 1.3814(2) 0.1177(5) -0.0109(2) 0.0235(10) Uani 1 1 d U . .
H5A H 1.3489 0.1299 -0.0475 0.028 Uiso 1 1 calc R . .
H5B H 1.3895 0.0245 -0.0045 0.028 Uiso 1 1 calc R . .
C7 C 1.2104(3) 0.3323(5) -0.0327(2) 0.0238(10) Uani 1 1 d U . .
H7A H 1.2471 0.3834 -0.0069 0.029 Uiso 1 1 calc R . .
H7B H 1.1618 0.3582 -0.0285 0.029 Uiso 1 1 calc R . .
C8 C 1.2171(3) 0.3541(5) -0.0905(2) 0.0284(11) Uani 1 1 d U . .
C6 C 1.4512(3) 0.1843(7) -0.0081(2) 0.0392(14) Uani 1 1 d U . .
C9 C 1.2274(3) -0.0591(5) -0.03775(18) 0.0210(10) Uani 1 1 d U . .
H9A H 1.2321 -0.1528 -0.0384 0.031 Uiso 1 1 calc R . .
H9B H 1.2584 -0.0202 -0.0598 0.031 Uiso 1 1 calc R . .
H9C H 1.1769 -0.0350 -0.0530 0.031 Uiso 1 1 calc R . .
C10 C 1.0296(3) -0.0104(5) 0.1274(2) 0.0312(12) Uani 1 1 d U . .
H10A H 1.0155 0.0095 0.0877 0.037 Uiso 1 1 calc R . .
H10B H 1.0316 0.0713 0.1480 0.037 Uiso 1 1 calc R . .
C11 C 0.9759(3) -0.0965(6) 0.1424(3) 0.0361(13) Uani 1 1 d U . .
C12 C 1.2114(3) -0.1451(5) 0.28228(19) 0.0210(10) Uani 1 1 d U . .
H12A H 1.2237 -0.0635 0.3026 0.025 Uiso 1 1 calc R . .
H12B H 1.2566 -0.1854 0.2771 0.025 Uiso 1 1 calc R . .
C13 C 1.1724(3) -0.2330(5) 0.3126(2) 0.0268(11) Uani 1 1 d U . .
C14 C 1.0724(2) 0.3809(4) 0.13726(19) 0.0180(9) Uani 1 1 d U . .
H14A H 1.0376 0.3087 0.1313 0.022 Uiso 1 1 calc R . .
H14B H 1.0900 0.3945 0.1033 0.022 Uiso 1 1 calc R . .
C15 C 1.0375(3) 0.5016(5) 0.1528(2) 0.0231(10) Uani 1 1 d U . .
C16 C 1.2692(3) 0.4271(5) 0.2502(2) 0.0226(10) Uani 1 1 d U . .
H16A H 1.2304 0.4906 0.2367 0.027 Uiso 1 1 calc R . .
H16B H 1.3065 0.4358 0.2285 0.027 Uiso 1 1 calc R . .
C17 C 1.3017(3) 0.4484(5) 0.3098(2) 0.0265(11) Uani 1 1 d U . .
C18 C 1.1090(3) 0.1317(5) 0.2497(2) 0.0247(11) Uani 1 1 d U . .
H18A H 1.0898 0.0476 0.2568 0.037 Uiso 1 1 calc R . .
H18B H 1.0688 0.1909 0.2360 0.037 Uiso 1 1 calc R . .
H18C H 1.1392 0.1657 0.2838 0.037 Uiso 1 1 calc R . .
C19 C 1.3400(2) 0.2505(4) 0.15168(18) 0.0147(9) Uani 1 1 d U . .
C20 C 1.4713(3) 0.3288(5) 0.1947(2) 0.0282(12) Uani 1 1 d DU . .
C21A C 1.4657(12) 0.4631(17) 0.2148(12) 0.036(3) Uani 0.212(10) 1 d PDU A 1
H21A H 1.4331 0.4645 0.2401 0.054 Uiso 0.212(10) 1 calc PR A 1
H21B H 1.4465 0.5195 0.1835 0.054 Uiso 0.212(10) 1 calc PR A 1
H21C H 1.5137 0.4934 0.2339 0.054 Uiso 0.212(10) 1 calc PR A 1
C22A C 1.4965(12) 0.245(2) 0.2453(9) 0.036(3) Uani 0.212(10) 1 d PDU A 1
H22A H 1.4683 0.2659 0.2725 0.054 Uiso 0.212(10) 1 calc PR A 1
H22B H 1.5479 0.2609 0.2610 0.054 Uiso 0.212(10) 1 calc PR A 1
H22C H 1.4894 0.1544 0.2349 0.054 Uiso 0.212(10) 1 calc PR A 1
C23A C 1.5165(12) 0.303(3) 0.1556(9) 0.036(3) Uani 0.212(10) 1 d PDU A 1
H23A H 1.5185 0.2102 0.1496 0.054 Uiso 0.212(10) 1 calc PR A 1
H23B H 1.5655 0.3357 0.1704 0.054 Uiso 0.212(10) 1 calc PR A 1
H23C H 1.4957 0.3459 0.1208 0.054 Uiso 0.212(10) 1 calc PR A 1
C21B C 1.4809(5) 0.4563(10) 0.1676(5) 0.097(5) Uani 0.788(10) 1 d PDU A 2
H21D H 1.4759 0.4431 0.1281 0.146 Uiso 0.788(10) 1 calc PR A 2
H21E H 1.5290 0.4911 0.1837 0.146 Uiso 0.788(10) 1 calc PR A 2
H21F H 1.4438 0.5169 0.1735 0.146 Uiso 0.788(10) 1 calc PR A 2
C22B C 1.4796(5) 0.3412(13) 0.2545(3) 0.073(4) Uani 0.788(10) 1 d PDU A 2
H22D H 1.4459 0.4064 0.2621 0.109 Uiso 0.788(10) 1 calc PR A 2
H22E H 1.5293 0.3668 0.2714 0.109 Uiso 0.788(10) 1 calc PR A 2
H22F H 1.4690 0.2585 0.2697 0.109 Uiso 0.788(10) 1 calc PR A 2
C23B C 1.5219(4) 0.2309(11) 0.1810(5) 0.068(3) Uani 0.788(10) 1 d PDU A 2
H23D H 1.5154 0.2256 0.1411 0.102 Uiso 0.788(10) 1 calc PR A 2
H23E H 1.5116 0.1470 0.1954 0.102 Uiso 0.788(10) 1 calc PR A 2
H23F H 1.5719 0.2557 0.1976 0.102 Uiso 0.788(10) 1 calc PR A 2
F1 F 1.04939(16) -0.2591(3) -0.03451(13) 0.0420(9) Uani 1 1 d U . .
F2 F 1.06454(17) -0.4430(3) 0.00662(14) 0.0401(8) Uani 1 1 d U . .
F3 F 1.14974(15) -0.3594(3) -0.02537(12) 0.0284(7) Uani 1 1 d U . .
F4 F 1.42255(16) -0.4064(3) 0.03387(15) 0.0396(8) Uani 1 1 d U . .
F5 F 1.37204(17) -0.2368(3) -0.00702(13) 0.0376(8) Uani 1 1 d U . .
F6 F 1.31276(16) -0.4123(3) -0.01308(13) 0.0339(7) Uani 1 1 d U . .
F7 F 1.4426(2) 0.3090(4) -0.01465(19) 0.0696(13) Uani 1 1 d U . .
F8 F 1.49792(18) 0.1647(5) 0.03978(16) 0.0731(14) Uani 1 1 d U . .
F9 F 1.48188(17) 0.1407(4) -0.04772(15) 0.0532(10) Uani 1 1 d U . .
F10 F 1.2846(2) 0.3330(3) -0.09600(15) 0.0500(10) Uani 1 1 d U . .
F11 F 1.1749(2) 0.2783(3) -0.12588(13) 0.0500(10) Uani 1 1 d U . .
F12 F 1.19999(19) 0.4756(3) -0.10540(13) 0.0379(8) Uani 1 1 d U . .
F13 F 0.96560(18) -0.2040(3) 0.11115(18) 0.0576(11) Uani 1 1 d U . .
F14 F 0.91232(15) -0.0401(3) 0.13619(14) 0.0369(8) Uani 1 1 d U . .
F15 F 0.99445(19) -0.1376(4) 0.19458(17) 0.0631(12) Uani 1 1 d U . .
F16 F 1.21421(19) -0.2590(3) 0.36216(13) 0.0413(8) Uani 1 1 d U . .
F17 F 1.11074(18) -0.1818(3) 0.32088(14) 0.0394(8) Uani 1 1 d U . .
F18 F 1.15490(18) -0.3443(3) 0.28663(13) 0.0378(8) Uani 1 1 d U . .
F19 F 0.97984(17) 0.5304(3) 0.11330(14) 0.0440(9) Uani 1 1 d U . .
F20 F 1.01553(16) 0.4882(3) 0.19911(13) 0.0375(8) Uani 1 1 d U . .
F21 F 1.08262(17) 0.6014(3) 0.15988(13) 0.0335(7) Uani 1 1 d U . .
F22 F 1.3299(2) 0.5671(3) 0.31680(13) 0.0460(9) Uani 1 1 d U . .
F23 F 1.35377(18) 0.3656(3) 0.32996(13) 0.0455(9) Uani 1 1 d U . .
F24 F 1.2531(2) 0.4397(3) 0.34039(13) 0.0401(8) Uani 1 1 d U . .

loop_
_atom_site_aniso_label
_atom_site_aniso_U_11
_atom_site_aniso_U_22
_atom_site_aniso_U_33
_atom_site_aniso_U_23
_atom_site_aniso_U_13
_atom_site_aniso_U_12
Pt1 0.01085(7) 0.01208(8) 0.01151(8) 0.00036(7) 0.00092(5) -0.00019(6)
Rh1 0.01150(15) 0.01149(16) 0.01149(17) -0.00048(13) 0.00145(12) -0.00108(12)
Cl1 0.0242(5) 0.0150(5) 0.0184(6) 0.0029(4) 0.0063(4) 0.0029(4)
Cl2 0.0115(4) 0.0170(5) 0.0203(5) -0.0014(4) 0.0033(4) -0.0008(4)
Cl3 0.0193(5) 0.0181(5) 0.0140(5) -0.0011(4) -0.0012(4) 0.0002(4)
Cl4 0.0120(4) 0.0159(5) 0.0173(5) -0.0013(4) 0.0007(4) -0.0006(4)
Cl5 0.0214(5) 0.0130(5) 0.0193(6) 0.0010(4) 0.0047(4) -0.0003(4)
P1 0.0108(5) 0.0122(5) 0.0131(6) -0.0001(4) 0.0013(4) -0.0013(4)
P2 0.0147(5) 0.0140(6) 0.0119(6) -0.0001(4) 0.0026(4) -0.0025(4)
P3 0.0149(5) 0.0127(5) 0.0129(6) -0.0001(5) 0.0040(4) -0.0006(4)
P4 0.0162(5) 0.0129(5) 0.0126(6) -0.0007(4) 0.0026(4) 0.0006(4)
O1 0.0125(14) 0.0132(15) 0.0173(16) -0.0006(13) 0.0022(12) -0.0009(11)
O2 0.0143(14) 0.0129(15) 0.0204(17) -0.0031(13) 0.0019(12) 0.0025(11)
O3 0.0156(15) 0.0195(17) 0.0191(17) -0.0031(13) 0.0088(13) -0.0037(12)
O4 0.0235(16) 0.0151(16) 0.0122(16) 0.0021(13) 0.0009(13) -0.0020(13)
O5 0.0135(14) 0.0158(16) 0.0215(17) -0.0039(13) 0.0043(12) -0.0013(12)
O6 0.0219(16) 0.0182(16) 0.0156(16) 0.0025(13) 0.0072(13) -0.0005(13)
O7 0.0200(15) 0.0182(16) 0.0140(16) -0.0012(13) 0.0040(12) 0.0057(12)
O8 0.0246(16) 0.0140(16) 0.0126(16) -0.0030(13) 0.0017(12) 0.0004(12)
N1 0.0164(17) 0.0134(18) 0.0127(18) -0.0004(14) 0.0019(14) -0.0021(13)
N2 0.0189(18) 0.0151(18) 0.015(2) 0.0009(15) 0.0069(15) 0.0013(14)
N3 0.0191(18) 0.0168(19) 0.019(2) -0.0006(16) 0.0003(15) 0.0003(15)
C1 0.017(2) 0.019(2) 0.019(2) 0.0000(18) 0.0056(17) -0.0049(17)
C2 0.017(2) 0.022(2) 0.029(3) -0.005(2) 0.0022(19) -0.0057(18)
C3 0.0117(19) 0.014(2) 0.025(2) 0.0005(19) 0.0025(17) 0.0026(16)
C4 0.020(2) 0.022(3) 0.035(3) -0.001(2) 0.011(2) -0.0007(18)
C5 0.021(2) 0.028(3) 0.024(3) -0.006(2) 0.0101(19) -0.0013(19)
C7 0.037(3) 0.015(2) 0.020(2) 0.0047(19) 0.007(2) 0.003(2)
C8 0.040(3) 0.018(2) 0.025(3) 0.006(2) 0.002(2) 0.001(2)
C6 0.029(3) 0.061(4) 0.034(3) -0.017(3) 0.019(2) -0.013(3)
C9 0.030(3) 0.020(2) 0.012(2) -0.0023(18) 0.0040(19) -0.0020(19)
C10 0.020(2) 0.034(3) 0.038(3) 0.004(2) 0.005(2) -0.001(2)
C11 0.023(3) 0.044(3) 0.043(3) -0.007(3) 0.012(2) 0.000(2)
C12 0.030(2) 0.020(2) 0.014(2) 0.0015(19) 0.0064(19) 0.0015(19)
C13 0.045(3) 0.018(2) 0.021(3) 0.004(2) 0.016(2) 0.005(2)
C14 0.016(2) 0.019(2) 0.018(2) 0.0008(19) 0.0009(17) 0.0054(17)
C15 0.020(2) 0.019(2) 0.029(3) -0.002(2) 0.004(2) 0.0060(17)
C16 0.030(3) 0.021(2) 0.017(2) -0.0064(19) 0.0082(19) -0.0079(19)
C17 0.032(3) 0.024(3) 0.021(3) -0.002(2) 0.001(2) -0.007(2)
C18 0.032(3) 0.026(3) 0.021(3) -0.005(2) 0.018(2) -0.002(2)
C19 0.020(2) 0.012(2) 0.014(2) 0.0040(17) 0.0067(17) 0.0001(16)
C20 0.016(2) 0.028(3) 0.035(3) -0.002(2) -0.008(2) -0.0056(19)
C21A 0.011(5) 0.031(7) 0.060(9) -0.004(6) -0.008(5) -0.007(5)
C22A 0.011(5) 0.031(7) 0.060(9) -0.004(6) -0.008(5) -0.007(5)
C23A 0.011(5) 0.031(7) 0.060(9) -0.004(6) -0.008(5) -0.007(5)
C21B 0.043(5) 0.089(7) 0.129(10) 0.061(7) -0.044(6) -0.042(5)
C22B 0.036(5) 0.139(11) 0.037(4) -0.029(5) -0.003(4) -0.023(6)
C23B 0.020(4) 0.090(7) 0.089(8) -0.043(6) 0.000(4) 0.007(4)
F1 0.0302(17) 0.047(2) 0.039(2) -0.0134(16) -0.0138(14) 0.0112(15)
F2 0.0376(18) 0.0315(18) 0.054(2) -0.0189(16) 0.0159(16) -0.0239(14)
F3 0.0247(15) 0.0316(17) 0.0307(17) -0.0157(14) 0.0102(13) -0.0068(12)
F4 0.0257(16) 0.0384(19) 0.060(2) -0.0042(17) 0.0204(15) 0.0095(14)
F5 0.0378(18) 0.0399(19) 0.041(2) 0.0066(16) 0.0224(15) -0.0057(14)
F6 0.0320(16) 0.0370(18) 0.0355(18) -0.0184(15) 0.0134(14) -0.0073(14)
F7 0.073(3) 0.052(2) 0.105(4) -0.017(2) 0.065(3) -0.033(2)
F8 0.0197(17) 0.155(4) 0.045(2) -0.023(3) 0.0067(16) -0.019(2)
F9 0.0332(18) 0.091(3) 0.044(2) -0.022(2) 0.0265(16) -0.0137(19)
F10 0.055(2) 0.050(2) 0.055(2) 0.0216(19) 0.0358(19) 0.0091(17)
F11 0.082(3) 0.038(2) 0.0195(17) 0.0020(15) -0.0104(17) -0.0113(19)
F12 0.068(2) 0.0186(16) 0.0262(17) 0.0094(13) 0.0083(16) 0.0037(15)
F13 0.0331(19) 0.033(2) 0.105(3) -0.022(2) 0.014(2) -0.0060(15)
F14 0.0155(13) 0.0311(17) 0.065(2) -0.0032(16) 0.0119(14) 0.0020(12)
F15 0.040(2) 0.093(3) 0.058(3) 0.035(2) 0.0160(19) -0.001(2)
F16 0.064(2) 0.039(2) 0.0222(17) 0.0164(15) 0.0130(16) 0.0063(17)
F17 0.0450(19) 0.042(2) 0.040(2) 0.0076(16) 0.0271(16) 0.0050(15)
F18 0.060(2) 0.0210(16) 0.0353(19) 0.0055(14) 0.0172(16) -0.0046(15)
F19 0.0342(17) 0.043(2) 0.045(2) -0.0088(17) -0.0099(15) 0.0225(15)
F20 0.0319(17) 0.048(2) 0.0391(19) -0.0061(16) 0.0216(15) 0.0055(14)
F21 0.0400(18) 0.0181(15) 0.0412(19) -0.0020(14) 0.0068(14) 0.0006(13)
F22 0.070(2) 0.0322(19) 0.0310(19) -0.0081(15) 0.0024(17) -0.0307(17)
F23 0.0414(19) 0.047(2) 0.035(2) 0.0015(16) -0.0173(15) -0.0009(16)
F24 0.067(2) 0.0353(19) 0.0232(17) -0.0065(14) 0.0216(16) -0.0092(16)

loop_
_atom_type_symbol
_atom_type_description
_atom_type_scat_dispersion_real
_atom_type_scat_dispersion_imag
_atom_type_scat_source
C C 0.0033 0.0016 'International Tables Vol C Tables 4.2.6.8 and 6.1.1.4'
H H 0.0000 0.0000 'International Tables Vol C Tables 4.2.6.8 and 6.1.1.4'
N N 0.0061 0.0033 'International Tables Vol C Tables 4.2.6.8 and 6.1.1.4'
O O 0.0106 0.0060 'International Tables Vol C Tables 4.2.6.8 and 6.1.1.4'
F F 0.0171 0.0103 'International Tables Vol C Tables 4.2.6.8 and 6.1.1.4'
P P 0.1023 0.0942 'International Tables Vol C Tables 4.2.6.8 and 6.1.1.4'
Cl Cl 0.1484 0.1585 'International Tables Vol C Tables 4.2.6.8 and 6.1.1.4'
Rh Rh -1.1178 0.9187 'International Tables Vol C Tables 4.2.6.8 and 6.1.1.4'
Pt Pt -1.7033 8.3905 'International Tables Vol C Tables 4.2.6.8 and 6.1.1.4'

loop_
_geom_angle_atom_site_label_1
_geom_angle_atom_site_label_2
_geom_angle_atom_site_label_3
_geom_angle
P1 Pt1 P3 103.23(4)
P1 Pt1 Cl2 83.05(4)
P3 Pt1 Cl2 173.42(4)
P1 Pt1 Cl3 172.49(4)
P3 Pt1 Cl3 84.04(4)
Cl2 Pt1 Cl3 89.75(4)
P1 Pt1 Cl1 88.20(4)
P3 Pt1 Cl1 90.50(4)
Cl2 Pt1 Cl1 91.67(4)
Cl3 Pt1 Cl1 89.89(4)
P1 Pt1 Rh1 89.83(3)
P3 Pt1 Rh1 86.70(3)
Cl2 Pt1 Rh1 91.40(3)
Cl3 Pt1 Rh1 92.48(3)
Cl1 Pt1 Rh1 176.13(3)
C19 Rh1 P4 95.63(13)
C19 Rh1 P2 95.48(13)
P4 Rh1 P2 168.60(4)
C19 Rh1 Cl4 175.49(13)
P4 Rh1 Cl4 87.34(4)
P2 Rh1 Cl4 81.73(4)
C19 Rh1 Cl5 84.98(13)
P4 Rh1 Cl5 86.92(4)
P2 Rh1 Cl5 96.58(4)
Cl4 Rh1 Cl5 91.81(4)
C19 Rh1 Pt1 87.01(13)
P4 Rh1 Pt1 89.57(3)
P2 Rh1 Pt1 88.48(3)
Cl4 Rh1 Pt1 96.42(3)
Cl5 Rh1 Pt1 170.89(3)
O2 P1 O1 97.73(16)
O2 P1 N1 106.22(18)
O1 P1 N1 101.79(17)
O2 P1 Pt1 116.55(12)
O1 P1 Pt1 118.55(13)
N1 P1 Pt1 113.76(13)
O3 P2 O4 103.63(17)
O3 P2 N1 109.26(18)
O4 P2 N1 96.15(17)
O3 P2 Rh1 114.64(13)
O4 P2 Rh1 118.75(13)
N1 P2 Rh1 112.56(14)
O6 P3 O5 97.30(17)
O6 P3 N2 104.41(18)
O5 P3 N2 108.82(17)
O6 P3 Pt1 116.59(13)
O5 P3 Pt1 114.49(13)
N2 P3 Pt1 113.63(14)
O7 P4 O8 96.10(17)
O7 P4 N2 103.40(18)
O8 P4 N2 102.08(18)
O7 P4 Rh1 118.98(13)
O8 P4 Rh1 122.53(13)
N2 P4 Rh1 110.84(14)
C1 O1 P1 123.7(3)
C3 O2 P1 135.5(3)
C5 O3 P2 123.1(3)
C7 O4 P2 123.5(3)
C10 O5 P3 127.6(3)
C12 O6 P3 129.4(3)
C14 O7 P4 129.2(3)
C16 O8 P4 120.5(3)
C9 N1 P1 116.0(3)
C9 N1 P2 121.6(3)
P1 N1 P2 120.8(2)
C18 N2 P3 121.2(3)
C18 N2 P4 118.6(3)
P3 N2 P4 120.1(2)
C19 N3 C20 177.4(5)
O1 C1 C2 108.7(4)
F2 C2 F3 107.1(4)
F2 C2 F1 107.9(4)
F3 C2 F1 106.0(4)
F2 C2 C1 109.9(4)
F3 C2 C1 113.9(4)
F1 C2 C1 111.7(4)
O2 C3 C4 106.5(4)
F6 C4 F4 107.7(4)
F6 C4 F5 106.2(4)
F4 C4 F5 107.5(4)
F6 C4 C3 113.3(4)
F4 C4 C3 109.6(4)
F5 C4 C3 112.2(4)
O3 C5 C6 107.6(4)
O4 C7 C8 107.0(4)
F11 C8 F10 106.5(5)
F11 C8 F12 107.9(4)
F10 C8 F12 107.8(4)
F11 C8 C7 112.8(4)
F10 C8 C7 111.5(4)
F12 C8 C7 110.1(4)
F7 C6 F8 107.5(5)
F7 C6 F9 107.8(5)
F8 C6 F9 107.5(5)
F7 C6 C5 111.9(5)
F8 C6 C5 112.1(5)
F9 C6 C5 109.9(5)
O5 C10 C11 109.8(4)
F14 C11 F15 106.8(5)
F14 C11 F13 107.0(4)
F15 C11 F13 105.6(5)
F14 C11 C10 111.6(5)
F15 C11 C10 113.5(5)
F13 C11 C10 112.0(5)
O6 C12 C13 105.6(4)
F18 C13 F16 107.8(4)
F18 C13 F17 106.9(4)
F16 C13 F17 107.0(4)
F18 C13 C12 112.5(4)
F16 C13 C12 109.7(4)
F17 C13 C12 112.6(4)
O7 C14 C15 105.2(4)
F20 C15 F21 106.6(4)
F20 C15 F19 107.7(4)
F21 C15 F19 108.5(4)
F20 C15 C14 112.4(4)
F21 C15 C14 112.2(4)
F19 C15 C14 109.3(4)
O8 C16 C17 106.4(4)
F23 C17 F24 106.9(4)
F23 C17 F22 108.0(4)
F24 C17 F22 107.2(4)
F23 C17 C16 112.9(4)
F24 C17 C16 112.4(4)
F22 C17 C16 109.2(4)
N3 C19 Rh1 173.4(4)
C23A C20 N3 108.6(10)
C22B C20 N3 108.7(5)
C22B C20 C23B 111.5(7)
N3 C20 C23B 108.0(5)
C23A C20 C21A 119.5(15)
C22B C20 C21A 65.0(12)
N3 C20 C21A 106.2(9)
C23B C20 C21A 144.5(10)
C23A C20 C21B 73.4(13)
C22B C20 C21B 112.4(8)
N3 C20 C21B 105.7(5)
C23B C20 C21B 110.3(8)
C21A C20 C21B 50.1(11)
C23A C20 C22A 109.3(13)
N3 C20 C22A 105.6(9)
C23B C20 C22A 72.7(11)
C21A C20 C22A 106.8(13)
C21B C20 C22A 145.6(10)

loop_
_geom_bond_atom_site_label_1
_geom_bond_atom_site_label_2
_geom_bond_distance
Pt1 P1 2.2428(11)
Pt1 P3 2.2430(12)
Pt1 Cl2 2.3652(11)
Pt1 Cl3 2.3735(11)
Pt1 Cl1 2.4991(11)
Pt1 Rh1 2.7052(5)
Rh1 C19 1.939(4)
Rh1 P4 2.2745(12)
Rh1 P2 2.2918(12)
Rh1 Cl4 2.3714(11)
Rh1 Cl5 2.4045(11)
P1 O2 1.570(3)
P1 O1 1.578(3)
P1 N1 1.652(4)
P2 O3 1.581(3)
P2 O4 1.595(3)
P2 N1 1.680(4)
P3 O6 1.572(3)
P3 O5 1.583(3)
P3 N2 1.667(4)
P4 O7 1.590(3)
P4 O8 1.593(3)
P4 N2 1.675(4)
O1 C1 1.429(5)
O2 C3 1.434(5)
O3 C5 1.429(5)
O4 C7 1.426(5)
O5 C10 1.437(6)
O6 C12 1.435(5)
O7 C14 1.426(5)
O8 C16 1.433(5)
N1 C9 1.495(6)
N2 C18 1.501(6)
N3 C19 1.137(5)
N3 C20 1.474(6)
C1 C2 1.497(6)
C2 F2 1.332(5)
C2 F3 1.333(5)
C2 F1 1.343(6)
C3 C4 1.496(7)
C4 F6 1.328(6)
C4 F4 1.331(5)
C4 F5 1.339(6)
C5 C6 1.482(7)
C7 C8 1.497(7)
C8 F11 1.315(6)
C8 F10 1.336(6)
C8 F12 1.338(6)
C6 F7 1.314(8)
C6 F8 1.335(7)
C6 F9 1.337(6)
C10 C11 1.469(8)
C11 F14 1.318(6)
C11 F15 1.343(7)
C11 F13 1.354(7)
C12 C13 1.488(7)
C13 F18 1.334(6)
C13 F16 1.340(6)
C13 F17 1.342(6)
C14 C15 1.511(6)
C15 F20 1.324(6)
C15 F21 1.332(6)
C15 F19 1.332(5)
C16 C17 1.494(7)
C17 F23 1.322(6)
C17 F24 1.327(6)
C17 F22 1.343(6)
C20 C23A 1.463(16)
C20 C22B 1.473(9)
C20 C23B 1.491(9)
C20 C21A 1.498(16)
C20 C21B 1.520(10)
C20 C22A 1.521(16)
